data_4118519
loop_
_publ_author_name
'Jiye Luo'
'Xiaomin Xu'
'Renxin Mao'
'Qian Miao'

_publ_contact_author 'Qian Miao'
_publ_contact_author_email miaoqian@cuhk.edu.hk
_publ_section_title
;
 Curved Polycyclic Aromatic Molecules That Are \p-Isoelectronic to
 Hexabenzocoronene
;
_journal_name_full 'Journal of the American Chemical Society'
_journal_page_first 13796
_journal_page_last 13803
_journal_paper_doi 10.1021/ja3054354
_journal_volume 134
_journal_year 2012
_chemical_formula_sum 'C47 H32 Cl2 O4'
_chemical_formula_weight 731.63
_chemical_name_systematic
; 
 ? 
;
_space_group_IT_number 14
_symmetry_cell_setting monoclinic
_symmetry_space_group_name_Hall '-P 2ybc'
_symmetry_space_group_name_H-M 'P 1 21/c 1'
_atom_sites_solution_hydrogens geom
_atom_sites_solution_primary direct
_atom_sites_solution_secondary difmap
_audit_creation_method SHELXL-97
_cell_angle_alpha 90.00
_cell_angle_beta 98.886(3)
_cell_angle_gamma 90.00
_cell_formula_units_Z 4
_cell_length_a 9.1951(15)
_cell_length_b 12.2939(19)
_cell_length_c 30.429(5)
_cell_measurement_reflns_used 310
_cell_measurement_temperature 296(2)
_cell_measurement_theta_max 15
_cell_measurement_theta_min 15
_cell_volume 3398.5(9)
_computing_cell_refinement 'BRUKER KAPPA APEXII DUO DIFFRACTOMETER'
_computing_data_collection 'BRUKER KAPPA APEXII DUO DIFFRACTOMETER'
_computing_data_reduction 'BRUKER KAPPA APEXII DUO DIFFRACTOMETER'
_computing_molecular_graphics 'SIEMENS SHELXTL'
_computing_publication_material 'SIEMENS SHELXTL'
_computing_structure_refinement 'SHELXL-97 (Sheldrick, 2008)'
_computing_structure_solution 'SHELXS-97 (Sheldrick, 2008)'
_diffrn_ambient_temperature 296(2)
_diffrn_measured_fraction_theta_full 1.000
_diffrn_measured_fraction_theta_max 1.000
_diffrn_measurement_device_type 'BRUKER KAPPA APEXII DUO DIFFRACTOMETER'
_diffrn_measurement_method 'PHI & OMEGA SCAN'
_diffrn_radiation_monochromator graphite
_diffrn_radiation_source 'fine-focus sealed tube'
_diffrn_radiation_type MoK\a
_diffrn_radiation_wavelength 0.71073
_diffrn_reflns_av_R_equivalents 0.2937
_diffrn_reflns_av_sigmaI/netI 0.2821
_diffrn_reflns_limit_h_max 11
_diffrn_reflns_limit_h_min -11
_diffrn_reflns_limit_k_max 14
_diffrn_reflns_limit_k_min -14
_diffrn_reflns_limit_l_max 31
_diffrn_reflns_limit_l_min -36
_diffrn_reflns_number 26397
_diffrn_reflns_theta_full 25.25
_diffrn_reflns_theta_max 25.25
_diffrn_reflns_theta_min 1.35
_exptl_absorpt_coefficient_mu 0.241
_exptl_absorpt_correction_T_max 0.7456
_exptl_absorpt_correction_T_min 0.5224
_exptl_absorpt_correction_type multi-scan
_exptl_crystal_colour red
_exptl_crystal_density_diffrn 1.430
_exptl_crystal_description block
_exptl_crystal_F_000 1520
_exptl_crystal_size_max 0.40
_exptl_crystal_size_mid 0.30
_exptl_crystal_size_min 0.20
_refine_diff_density_max 0.923
_refine_diff_density_min -0.482
_refine_diff_density_rms 0.091
_refine_ls_extinction_method none
_refine_ls_goodness_of_fit_ref 0.963
_refine_ls_hydrogen_treatment riding
_refine_ls_matrix_type full
_refine_ls_number_parameters 478
_refine_ls_number_reflns 6164
_refine_ls_number_restraints 0
_refine_ls_restrained_S_all 0.963
_refine_ls_R_factor_all 0.2733
_refine_ls_R_factor_gt 0.1001
_refine_ls_shift/su_max 0.003
_refine_ls_shift/su_mean 0.000
_refine_ls_structure_factor_coef Fsqd
_refine_ls_weighting_details 'calc w=1/[\s^2^(Fo^2^)+(0.1213P)^2^+0.0000P] where P=(Fo^2^+2Fc^2^)/3'
_refine_ls_weighting_scheme calc
_refine_ls_wR_factor_gt 0.2224
_refine_ls_wR_factor_ref 0.3112
_reflns_number_gt 2066
_reflns_number_total 6164
_reflns_threshold_expression >2sigma(I)
_cod_data_source_file ja3054354_si_003.cif
_cod_data_source_block tetramethoxy-hexabenzoperylene
_cod_database_code 4118519

loop_
_symmetry_equiv_pos_as_xyz
'x, y, z'
'-x, y+1/2, -z+1/2'
'-x, -y, -z'
'x, -y-1/2, z-1/2'

loop_
_atom_site_label
_atom_site_type_symbol
_atom_site_fract_x
_atom_site_fract_y
_atom_site_fract_z
_atom_site_U_iso_or_equiv
_atom_site_adp_type
_atom_site_occupancy
_atom_site_symmetry_multiplicity
_atom_site_calc_flag
_atom_site_refinement_flags
O1 O 0.9381(6) 0.5910(4) 0.75069(16) 0.0343(14) Uani 1 1 d .
O2 O 0.6047(6) 0.8867(4) 0.75828(17) 0.0396(15) Uani 1 1 d .
O3 O 0.3683(6) 0.1155(4) 0.98779(17) 0.0418(15) Uani 1 1 d .
O4 O 0.1572(7) 0.4430(5) 1.03508(18) 0.0488(17) Uani 1 1 d .
Cl1 Cl 0.1786(4) 0.0855(4) 0.13105(12) 0.1330(17) Uani 1 1 d .
Cl2 Cl -0.0120(4) -0.0384(3) 0.06351(15) 0.1239(15) Uani 1 1 d .
C1 C 0.9771(11) 0.6356(8) 0.7103(3) 0.056(3) Uani 1 1 d .
H1A H 1.0567 0.5944 0.7016 0.084 Uiso 1 1 calc R
H1B H 1.0071 0.7100 0.7152 0.084 Uiso 1 1 calc R
H1C H 0.8936 0.6323 0.6871 0.084 Uiso 1 1 calc R
C2 C 0.6933(10) 0.9542(7) 0.7355(3) 0.043(2) Uani 1 1 d .
H2A H 0.6485 1.0247 0.7310 0.065 Uiso 1 1 calc R
H2B H 0.7022 0.9224 0.7073 0.065 Uiso 1 1 calc R
H2C H 0.7892 0.9614 0.7529 0.065 Uiso 1 1 calc R
C3 C 0.3425(11) 0.0638(7) 1.0289(3) 0.051(3) Uani 1 1 d .
H3A H 0.3699 -0.0115 1.0285 0.077 Uiso 1 1 calc R
H3B H 0.2401 0.0695 1.0316 0.077 Uiso 1 1 calc R
H3C H 0.4006 0.0994 1.0537 0.077 Uiso 1 1 calc R
C4 C 0.0954(10) 0.3844(7) 1.0675(3) 0.046(2) Uani 1 1 d .
H4A H 0.0427 0.4334 1.0839 0.069 Uiso 1 1 calc R
H4B H 0.1724 0.3496 1.0875 0.069 Uiso 1 1 calc R
H4C H 0.0289 0.3304 1.0533 0.069 Uiso 1 1 calc R
C5 C 0.8268(9) 0.6385(6) 0.7679(2) 0.0271(19) Uani 1 1 d .
C6 C 0.7715(9) 0.7396(7) 0.7531(3) 0.036(2) Uani 1 1 d .
H6A H 0.8167 0.7784 0.7328 0.043 Uiso 1 1 calc R
C7 C 0.6502(9) 0.7827(6) 0.7684(2) 0.0276(19) Uani 1 1 d .
C8 C 0.5709(8) 0.7214(6) 0.7963(2) 0.0281(19) Uani 1 1 d .
C9 C 0.4238(8) 0.7509(6) 0.8052(2) 0.0263(18) Uani 1 1 d .
C10 C 0.3312(9) 0.8277(6) 0.7788(3) 0.036(2) Uani 1 1 d .
H10A H 0.3698 0.8674 0.7573 0.044 Uiso 1 1 calc R
C11 C 0.1892(9) 0.8444(6) 0.7841(3) 0.036(2) Uani 1 1 d .
H11A H 0.1322 0.8943 0.7660 0.043 Uiso 1 1 calc R
C12 C 0.1278(9) 0.7881(7) 0.8162(3) 0.036(2) Uani 1 1 d .
H12A H 0.0307 0.8000 0.8200 0.043 Uiso 1 1 calc R
C13 C 0.2144(8) 0.7140(6) 0.8423(2) 0.0275(19) Uani 1 1 d .
H13A H 0.1730 0.6749 0.8634 0.033 Uiso 1 1 calc R
C14 C 0.3624(8) 0.6949(6) 0.8383(2) 0.0262(19) Uani 1 1 d .
C15 C 0.4461(8) 0.6101(6) 0.8638(2) 0.0278(19) Uani 1 1 d .
C16 C 0.5683(8) 0.5639(6) 0.8471(2) 0.0237(18) Uani 1 1 d .
C17 C 0.6167(8) 0.4567(6) 0.8603(2) 0.0216(18) Uani 1 1 d .
C18 C 0.7648(8) 0.4241(6) 0.8534(2) 0.0242(18) Uani 1 1 d .
C19 C 0.8405(9) 0.3413(6) 0.8790(2) 0.0287(19) Uani 1 1 d .
H19A H 0.7888 0.2987 0.8966 0.034 Uiso 1 1 calc R
C20 C 0.9848(9) 0.3202(6) 0.8795(2) 0.034(2) Uani 1 1 d .
H20A H 1.0310 0.2641 0.8968 0.041 Uiso 1 1 calc R
C21 C 1.0632(9) 0.3847(6) 0.8534(2) 0.031(2) Uani 1 1 d .
H21A H 1.1636 0.3734 0.8542 0.037 Uiso 1 1 calc R
C22 C 0.9934(8) 0.4640(6) 0.8266(2) 0.0269(19) Uani 1 1 d .
H22A H 1.0464 0.5032 0.8083 0.032 Uiso 1 1 calc R
C23 C 0.8409(9) 0.4883(6) 0.8260(2) 0.0265(19) Uani 1 1 d .
C24 C 0.7682(8) 0.5816(6) 0.8018(2) 0.0240(18) Uani 1 1 d .
C25 C 0.6366(8) 0.6240(6) 0.8142(2) 0.0262(19) Uani 1 1 d .
C26 C 0.5234(8) 0.3936(6) 0.8838(2) 0.0251(18) Uani 1 1 d .
C27 C 0.4319(8) 0.4506(6) 0.9103(2) 0.0258(19) Uani 1 1 d .
C28 C 0.4069(8) 0.5627(6) 0.9030(2) 0.0245(18) Uani 1 1 d .
C29 C 0.3463(8) 0.6255(6) 0.9372(2) 0.0253(18) Uani 1 1 d .
C30 C 0.3551(9) 0.7400(7) 0.9376(2) 0.035(2) Uani 1 1 d .
H30A H 0.3980 0.7749 0.9157 0.041 Uiso 1 1 calc R
C31 C 0.3022(9) 0.8012(7) 0.9692(3) 0.044(2) Uani 1 1 d .
H31A H 0.3056 0.8768 0.9680 0.052 Uiso 1 1 calc R
C32 C 0.2432(10) 0.7496(7) 1.0034(3) 0.044(2) Uani 1 1 d .
H32A H 0.2052 0.7904 1.0247 0.053 Uiso 1 1 calc R
C33 C 0.2419(9) 0.6388(7) 1.0051(2) 0.037(2) Uani 1 1 d .
H33A H 0.2058 0.6054 1.0286 0.045 Uiso 1 1 calc R
C34 C 0.2932(9) 0.5721(7) 0.9726(2) 0.033(2) Uani 1 1 d .
C35 C 0.2970(8) 0.4518(6) 0.9751(2) 0.0258(19) Uani 1 1 d .
C36 C 0.3661(8) 0.3923(6) 0.9442(2) 0.0219(17) Uani 1 1 d .
C37 C 0.3798(8) 0.2763(6) 0.9453(2) 0.0266(18) Uani 1 1 d .
C38 C 0.4320(8) 0.2177(6) 0.9086(2) 0.0275(19) Uani 1 1 d .
C39 C 0.3959(9) 0.1070(7) 0.8988(3) 0.040(2) Uani 1 1 d .
H39A H 0.3450 0.0675 0.9177 0.048 Uiso 1 1 calc R
C40 C 0.4358(10) 0.0573(7) 0.8616(3) 0.045(2) Uani 1 1 d .
H40A H 0.4124 -0.0154 0.8558 0.054 Uiso 1 1 calc R
C41 C 0.5106(10) 0.1155(7) 0.8328(2) 0.039(2) Uani 1 1 d .
H41A H 0.5389 0.0814 0.8082 0.046 Uiso 1 1 calc R
C42 C 0.5421(9) 0.2224(6) 0.8409(2) 0.033(2) Uani 1 1 d .
H42A H 0.5883 0.2613 0.8208 0.039 Uiso 1 1 calc R
C43 C 0.5067(8) 0.2760(6) 0.8789(2) 0.0256(19) Uani 1 1 d .
C44 C 0.3354(8) 0.2236(6) 0.9823(2) 0.0293(19) Uani 1 1 d .
C45 C 0.2620(9) 0.2785(7) 1.0113(3) 0.042(2) Uani 1 1 d .
H45A H 0.2279 0.2407 1.0342 0.050 Uiso 1 1 calc R
C46 C 0.2375(9) 0.3905(7) 1.0072(2) 0.037(2) Uani 1 1 d .
C47 C -0.0012(19) 0.0512(19) 0.1023(6) 0.208(10) Uani 1 1 d .
H47A H -0.0596 0.0258 0.1242 0.250 Uiso 1 1 calc R
H47B H -0.0469 0.1174 0.0895 0.250 Uiso 1 1 calc R

loop_
_atom_site_aniso_label
_atom_site_aniso_U_11
_atom_site_aniso_U_22
_atom_site_aniso_U_33
_atom_site_aniso_U_23
_atom_site_aniso_U_13
_atom_site_aniso_U_12
O1 0.041(4) 0.037(3) 0.030(3) 0.006(3) 0.022(3) 0.004(3)
O2 0.043(4) 0.028(3) 0.052(4) 0.015(3) 0.020(3) 0.004(3)
O3 0.059(4) 0.035(3) 0.036(3) 0.006(3) 0.021(3) 0.007(3)
O4 0.068(4) 0.043(4) 0.047(4) -0.001(3) 0.043(3) 0.009(3)
Cl1 0.100(3) 0.217(5) 0.087(2) -0.020(3) 0.028(2) 0.022(3)
Cl2 0.096(3) 0.123(3) 0.160(4) -0.008(3) 0.042(3) -0.009(3)
C1 0.074(7) 0.060(7) 0.041(5) 0.013(5) 0.030(5) 0.023(6)
C2 0.049(6) 0.038(5) 0.045(5) 0.017(4) 0.012(4) -0.001(5)
C3 0.077(7) 0.040(6) 0.044(5) 0.013(4) 0.033(5) 0.000(5)
C4 0.051(6) 0.058(6) 0.035(5) -0.017(5) 0.022(4) -0.016(5)
C5 0.032(5) 0.022(5) 0.028(4) -0.007(3) 0.008(4) 0.002(4)
C6 0.037(5) 0.037(5) 0.037(5) 0.002(4) 0.015(4) -0.004(4)
C7 0.035(5) 0.023(4) 0.025(4) 0.007(3) 0.006(4) -0.002(4)
C8 0.027(5) 0.024(5) 0.033(5) 0.001(4) 0.003(4) 0.001(4)
C9 0.026(5) 0.021(4) 0.030(4) -0.005(3) 0.000(4) 0.002(4)
C10 0.042(6) 0.034(5) 0.034(5) 0.010(4) 0.006(4) -0.002(4)
C11 0.036(6) 0.032(5) 0.038(5) 0.010(4) -0.001(4) 0.010(4)
C12 0.027(5) 0.038(5) 0.040(5) 0.001(4) 0.000(4) 0.007(4)
C13 0.025(5) 0.033(5) 0.026(4) -0.005(4) 0.010(4) 0.002(4)
C14 0.029(5) 0.022(4) 0.028(4) -0.004(3) 0.003(4) 0.009(4)
C15 0.035(5) 0.020(4) 0.029(4) 0.000(4) 0.007(4) 0.006(4)
C16 0.024(5) 0.029(5) 0.018(4) 0.000(3) 0.003(3) 0.000(4)
C17 0.025(4) 0.026(4) 0.014(4) -0.004(3) 0.003(3) -0.001(4)
C18 0.023(4) 0.023(4) 0.027(4) -0.004(3) 0.004(3) 0.005(4)
C19 0.034(5) 0.029(5) 0.024(4) 0.003(4) 0.012(4) 0.003(4)
C20 0.032(5) 0.034(5) 0.037(5) 0.006(4) 0.003(4) 0.016(4)
C21 0.027(5) 0.036(5) 0.030(4) -0.005(4) 0.006(4) 0.007(4)
C22 0.023(5) 0.034(5) 0.025(4) -0.008(4) 0.006(4) 0.000(4)
C23 0.032(5) 0.029(5) 0.017(4) -0.007(3) 0.001(4) 0.000(4)
C24 0.028(5) 0.022(4) 0.022(4) -0.007(3) 0.003(3) 0.001(4)
C25 0.026(5) 0.032(5) 0.020(4) -0.006(3) 0.004(3) -0.002(4)
C26 0.023(4) 0.031(5) 0.019(4) 0.001(4) -0.005(3) -0.001(4)
C27 0.025(5) 0.030(5) 0.023(4) -0.004(4) 0.002(3) -0.001(4)
C28 0.021(4) 0.023(4) 0.028(4) -0.006(3) -0.002(3) 0.001(3)
C29 0.022(4) 0.028(5) 0.025(4) 0.000(3) 0.001(3) 0.004(4)
C30 0.042(5) 0.035(5) 0.025(4) -0.008(4) 0.000(4) -0.005(4)
C31 0.054(6) 0.034(5) 0.040(5) -0.010(4) -0.001(5) 0.007(5)
C32 0.066(7) 0.033(5) 0.034(5) -0.009(4) 0.013(5) 0.010(5)
C33 0.046(6) 0.043(6) 0.026(4) -0.004(4) 0.015(4) 0.008(5)
C34 0.034(5) 0.038(5) 0.024(4) -0.004(4) 0.000(4) 0.011(4)
C35 0.021(4) 0.030(5) 0.027(4) 0.002(4) 0.002(3) 0.003(4)
C36 0.017(4) 0.028(4) 0.021(4) 0.003(4) 0.006(3) 0.002(4)
C37 0.021(4) 0.033(5) 0.026(4) 0.004(4) 0.004(3) -0.007(4)
C38 0.027(5) 0.031(5) 0.025(4) -0.002(4) 0.007(4) 0.008(4)
C39 0.045(6) 0.039(5) 0.037(5) 0.001(4) 0.010(4) -0.005(4)
C40 0.068(7) 0.031(5) 0.037(5) -0.005(4) 0.007(5) -0.001(5)
C41 0.057(6) 0.040(5) 0.020(4) -0.003(4) 0.009(4) -0.005(5)
C42 0.046(6) 0.032(5) 0.022(4) -0.001(4) 0.011(4) -0.003(4)
C43 0.028(5) 0.026(5) 0.022(4) 0.005(3) 0.002(4) 0.013(4)
C44 0.026(5) 0.030(5) 0.032(5) -0.001(4) 0.006(4) 0.000(4)
C45 0.054(6) 0.045(6) 0.029(5) 0.010(4) 0.016(4) 0.005(5)
C46 0.045(6) 0.039(5) 0.028(5) -0.001(4) 0.006(4) 0.003(5)
C47 0.128(17) 0.35(3) 0.142(15) -0.100(18) 0.004(13) 0.010(18)

loop_
_atom_type_symbol
_atom_type_description
_atom_type_scat_dispersion_real
_atom_type_scat_dispersion_imag
_atom_type_scat_source
C C 0.0033 0.0016 'International Tables Vol C Tables 4.2.6.8 and 6.1.1.4'
H H 0.0000 0.0000 'International Tables Vol C Tables 4.2.6.8 and 6.1.1.4'
O O 0.0106 0.0060 'International Tables Vol C Tables 4.2.6.8 and 6.1.1.4'
Cl Cl 0.1484 0.1585 'International Tables Vol C Tables 4.2.6.8 and 6.1.1.4'

loop_
_geom_angle_atom_site_label_1
_geom_angle_atom_site_label_2
_geom_angle_atom_site_label_3
_geom_angle
C5 O1 C1 118.0(6)
C7 O2 C2 118.7(6)
C44 O3 C3 117.8(6)
C46 O4 C4 120.5(7)
O1 C5 C6 121.5(7)
O1 C5 C24 117.6(7)
C6 C5 C24 120.9(7)
C7 C6 C5 120.7(8)
O2 C7 C6 121.3(7)
O2 C7 C8 117.7(7)
C6 C7 C8 121.0(7)
C25 C8 C7 116.9(7)
C25 C8 C9 119.4(7)
C7 C8 C9 123.6(7)
C14 C9 C10 117.0(7)
C14 C9 C8 119.7(7)
C10 C9 C8 123.1(7)
C11 C10 C9 122.2(8)
C10 C11 C12 120.8(8)
C13 C12 C11 118.3(8)
C12 C13 C14 122.9(8)
C13 C14 C9 118.7(7)
C13 C14 C15 121.1(7)
C9 C14 C15 119.7(7)
C16 C15 C28 116.8(7)
C16 C15 C14 118.8(7)
C28 C15 C14 124.1(7)
C15 C16 C17 119.9(7)
C15 C16 C25 119.3(7)
C17 C16 C25 120.7(7)
C16 C17 C26 117.2(7)
C16 C17 C18 118.0(7)
C26 C17 C18 124.5(7)
C19 C18 C23 119.1(7)
C19 C18 C17 120.8(7)
C23 C18 C17 119.2(7)
C20 C19 C18 123.3(8)
C19 C20 C21 118.4(7)
C22 C21 C20 120.5(8)
C21 C22 C23 121.7(7)
C18 C23 C22 116.7(7)
C18 C23 C24 120.4(7)
C22 C23 C24 122.6(7)
C5 C24 C25 116.6(7)
C5 C24 C23 123.8(7)
C25 C24 C23 119.6(7)
C8 C25 C24 122.7(7)
C8 C25 C16 119.3(7)
C24 C25 C16 118.1(7)
C17 C26 C27 117.8(7)
C17 C26 C43 123.3(7)
C27 C26 C43 118.6(7)
C28 C27 C26 118.9(7)
C28 C27 C36 121.1(7)
C26 C27 C36 120.0(7)
C27 C28 C15 118.5(7)
C27 C28 C29 118.1(7)
C15 C28 C29 123.3(7)
C30 C29 C34 118.9(7)
C30 C29 C28 120.2(7)
C34 C29 C28 120.5(7)
C31 C30 C29 121.9(8)
C30 C31 C32 119.6(9)
C33 C32 C31 119.3(8)
C32 C33 C34 122.9(8)
C29 C34 C33 117.0(8)
C29 C34 C35 119.6(7)
C33 C34 C35 123.3(7)
C46 C35 C36 116.5(7)
C46 C35 C34 124.1(7)
C36 C35 C34 119.5(7)
C35 C36 C37 123.1(7)
C35 C36 C27 119.4(7)
C37 C36 C27 117.4(7)
C44 C37 C36 116.1(7)
C44 C37 C38 123.3(7)
C36 C37 C38 120.6(7)
C43 C38 C39 118.4(7)
C43 C38 C37 119.0(7)
C39 C38 C37 122.3(7)
C40 C39 C38 120.6(8)
C39 C40 C41 120.5(8)
C42 C41 C40 119.7(8)
C41 C42 C43 121.9(7)
C38 C43 C42 118.9(7)
C38 C43 C26 119.5(7)
C42 C43 C26 120.8(7)
O3 C44 C45 121.5(7)
O3 C44 C37 117.2(7)
C45 C44 C37 121.3(8)
C44 C45 C46 121.0(8)
O4 C46 C45 120.1(8)
O4 C46 C35 118.8(8)
C45 C46 C35 121.0(8)
Cl2 C47 Cl1 117.8(11)

loop_
_geom_bond_atom_site_label_1
_geom_bond_atom_site_label_2
_geom_bond_distance
O1 C5 1.352(8)
O1 C1 1.442(9)
O2 C7 1.365(9)
O2 C2 1.417(9)
O3 C44 1.368(9)
O3 C3 1.455(8)
O4 C46 1.370(9)
O4 C4 1.411(9)
Cl1 C47 1.797(16)
Cl2 C47 1.607(17)
C5 C6 1.391(10)
C5 C24 1.419(10)
C6 C7 1.379(10)
C7 C8 1.419(10)
C8 C25 1.412(10)
C8 C9 1.465(10)
C9 C14 1.408(10)
C9 C10 1.431(10)
C10 C11 1.357(11)
C11 C12 1.385(11)
C12 C13 1.377(10)
C13 C14 1.405(10)
C14 C15 1.447(10)
C15 C16 1.421(10)
C15 C28 1.424(10)
C16 C17 1.428(10)
C16 C25 1.462(10)
C17 C26 1.428(10)
C17 C18 1.466(10)
C18 C19 1.400(10)
C18 C23 1.409(10)
C19 C20 1.349(10)
C20 C21 1.399(10)
C21 C22 1.365(10)
C22 C23 1.432(10)
C23 C24 1.467(10)
C24 C25 1.422(10)
C26 C27 1.435(10)
C26 C43 1.459(10)
C27 C28 1.409(10)
C27 C36 1.461(10)
C28 C29 1.473(10)
C29 C30 1.409(11)
C29 C34 1.412(10)
C30 C31 1.370(10)
C31 C32 1.396(11)
C32 C33 1.364(11)
C33 C34 1.420(10)
C34 C35 1.482(10)
C35 C46 1.409(11)
C35 C36 1.416(10)
C36 C37 1.431(10)
C37 C44 1.414(10)
C37 C38 1.471(10)
C38 C43 1.411(10)
C38 C39 1.421(11)
C39 C40 1.386(11)
C40 C41 1.391(11)
C41 C42 1.360(11)
C42 C43 1.413(9)
C44 C45 1.369(10)
C45 C46 1.398(11)

loop_
_cod_related_entry_id
_cod_related_entry_database
_cod_related_entry_code
1 ChemSpider 30660654
